data_4344151
loop_
_publ_author_name
'Dommaschk, Marcel'
'Thoms, Vanessa'
'Sch\"utt, Christian'
'N\"ather, Christian'
'Puttreddy, Rakesh'
'Rissanen, Kari'
'Herges, Rainer'

_publ_section_title
;
 Coordination-Induced Spin-State Switching with Nickel Chlorin and Nickel
 Isobacteriochlorin.
;
_journal_issue 19
_journal_name_full 'Inorganic chemistry'
_journal_page_first 9390
_journal_page_last 9392
_journal_paper_doi 10.1021/acs.inorgchem.5b01756
_journal_volume 54
_journal_year 2015
_chemical_formula_moiety '3(C57 H26 F20 N7 Ni), 5(C5 H5 N)'
_chemical_formula_sum 'C196 H103 F60 N26 Ni3'
_chemical_formula_weight 4138.17
_chemical_name_systematic
;
 ?
;
_space_group_crystal_system monoclinic
_space_group_IT_number 14
_space_group_name_Hall '-P 2ybc'
_space_group_name_H-M_alt 'P 1 21/c 1'
_symmetry_space_group_name_Hall '-P 2ybc'
_symmetry_space_group_name_H-M 'P 1 21/c 1'
_atom_sites_solution_hydrogens geom
_atom_sites_solution_primary direct
_audit_creation_date 2015-06-12
_audit_creation_method
;
Olex2 1.2
(compiled 2014.05.21 svn.r2940 for OlexSys, GUI svn.r4846)
;
_cell_angle_alpha 90
_cell_angle_beta 94.1895(13)
_cell_angle_gamma 90
_cell_formula_units_Z 2
_cell_length_a 20.4208(3)
_cell_length_b 16.22196(18)
_cell_length_c 26.4999(4)
_cell_measurement_reflns_used 10166
_cell_measurement_temperature 120.01(10)
_cell_measurement_theta_max 75.7540
_cell_measurement_theta_min 4.2990
_cell_volume 8755.0(2)
_computing_cell_refinement
;
CrysAlisPro, Agilent Technologies,
Version 1.171.37.35 (release 13-08-2014 CrysAlis171 .NET)
(compiled Aug 13 2014,18:06:01)
;
_computing_data_collection
;
CrysAlisPro, Agilent Technologies,
Version 1.171.37.35 (release 13-08-2014 CrysAlis171 .NET)
(compiled Aug 13 2014,18:06:01)
;
_computing_data_reduction
;
CrysAlisPro, Agilent Technologies,
Version 1.171.37.35 (release 13-08-2014 CrysAlis171 .NET)
(compiled Aug 13 2014,18:06:01)
;
_computing_molecular_graphics 'Olex2 (Dolomanov et al., 2009)'
_computing_publication_material 'Olex2 (Dolomanov et al., 2009)'
_computing_structure_refinement 'ShelXL (Sheldrick, 2008)'
_computing_structure_solution 'ShelXS (Sheldrick, 2008)'
_diffrn_ambient_environment N~2~
_diffrn_ambient_temperature 120.01(10)
_diffrn_detector 'CCD plate'
_diffrn_detector_area_resol_mean 5.1977
_diffrn_detector_type Atlas
_diffrn_measured_fraction_theta_full 0.992
_diffrn_measured_fraction_theta_max 0.992
_diffrn_measurement_details
;
  1 omega -101.00  -20.00   0.5000   15.0000
omega____ theta____ kappa____ phi______ frames
    -      -41.9013  -37.0000 -150.0000 162

  2 omega -108.00  -12.00   0.5000   15.0000
omega____ theta____ kappa____ phi______ frames
    -      -41.9013  -19.0000  -90.0000 192

  3 omega  125.00  152.00   0.5000   90.0000
omega____ theta____ kappa____ phi______ frames
    -      110.8642  125.0000 -180.0000 54

  4 omega   35.00   90.00   0.5000   90.0000
omega____ theta____ kappa____ phi______ frames
    -      110.8642  -30.0000 -120.0000 110

  5 omega   39.00   98.00   0.5000   90.0000
omega____ theta____ kappa____ phi______ frames
    -      110.8642  -45.0000  -60.0000 118

  6 omega   85.00  174.00   0.5000   90.0000
omega____ theta____ kappa____ phi______ frames
    -      110.8642   61.0000 -120.0000 178

  7 omega   94.00  120.00   0.5000   90.0000
omega____ theta____ kappa____ phi______ frames
    -      110.8642  125.0000 -180.0000 52

  8 omega   57.00   93.00   0.5000   90.0000
omega____ theta____ kappa____ phi______ frames
    -      110.8642  -94.0000  -60.0000 72

  9 omega   41.00  138.00   0.5000   90.0000
omega____ theta____ kappa____ phi______ frames
    -      110.8642  -61.0000   90.0000 194
;
_diffrn_measurement_device 'four-circle diffractometer'
_diffrn_measurement_device_type 'SuperNova, Dual, Cu at zero, Atlas'
_diffrn_measurement_method '\w scans'
_diffrn_orient_matrix_UB_11 0.0000040000
_diffrn_orient_matrix_UB_12 -0.0393510000
_diffrn_orient_matrix_UB_13 -0.0529638000
_diffrn_orient_matrix_UB_21 0.0738055000
_diffrn_orient_matrix_UB_22 0.0188322000
_diffrn_orient_matrix_UB_23 -0.0010443000
_diffrn_orient_matrix_UB_31 0.0165586000
_diffrn_orient_matrix_UB_32 -0.0842549000
_diffrn_orient_matrix_UB_33 0.0244690000
_diffrn_radiation_monochromator mirror
_diffrn_radiation_probe x-ray
_diffrn_radiation_type CuK\a
_diffrn_radiation_wavelength 1.54184
_diffrn_reflns_av_R_equivalents 0.0412
_diffrn_reflns_av_unetI/netI 0.0557
_diffrn_reflns_laue_measured_fraction_full 0.992
_diffrn_reflns_laue_measured_fraction_max 0.992
_diffrn_reflns_limit_h_max 24
_diffrn_reflns_limit_h_min -23
_diffrn_reflns_limit_k_max 13
_diffrn_reflns_limit_k_min -19
_diffrn_reflns_limit_l_max 31
_diffrn_reflns_limit_l_min -29
_diffrn_reflns_number 27157
_diffrn_reflns_point_group_measured_fraction_full 0.992
_diffrn_reflns_point_group_measured_fraction_max 0.992
_diffrn_reflns_theta_full 66.750
_diffrn_reflns_theta_max 66.747
_diffrn_reflns_theta_min 3.344
_diffrn_source 'sealed X-ray tube'
_diffrn_source_type 'SuperNova (Cu) X-ray Source'
_exptl_absorpt_coefficient_mu 1.516
_exptl_absorpt_correction_T_max 0.973
_exptl_absorpt_correction_T_min 0.814
_exptl_absorpt_correction_type gaussian
_exptl_absorpt_process_details
;
CrysAlisPro, Agilent Technologies,
Version 1.171.37.35 (release 13-08-2014 CrysAlis171 .NET)
(compiled Aug 13 2014,18:06:01)
Numerical absorption correction based on gaussian integration over
            a multifaceted crystal model
Empirical absorption correction using spherical harmonics,
 implemented in SCALE3 ABSPACK scaling algorithm.
;
_exptl_crystal_colour blue
_exptl_crystal_colour_primary blue
_exptl_crystal_density_diffrn 1.570
_exptl_crystal_description needle
_exptl_crystal_F_000 4170
_exptl_crystal_size_max 0.416
_exptl_crystal_size_mid 0.0421
_exptl_crystal_size_min 0.0291
_refine_diff_density_max 1.220
_refine_diff_density_min -0.498
_refine_diff_density_rms 0.100
_refine_ls_extinction_method none
_refine_ls_goodness_of_fit_ref 1.068
_refine_ls_hydrogen_treatment constr
_refine_ls_matrix_type full
_refine_ls_number_parameters 1320
_refine_ls_number_reflns 15394
_refine_ls_number_restraints 24
_refine_ls_restrained_S_all 1.071
_refine_ls_R_factor_all 0.0947
_refine_ls_R_factor_gt 0.0813
_refine_ls_shift/su_max 0.001
_refine_ls_shift/su_mean 0.000
_refine_ls_structure_factor_coef Fsqd
_refine_ls_weighting_details 'w=1/[\s^2^(Fo^2^)+(0.1317P)^2^+12.6599P] where P=(Fo^2^+2Fc^2^)/3'
_refine_ls_weighting_scheme calc
_refine_ls_wR_factor_gt 0.2260
_refine_ls_wR_factor_ref 0.2389
_reflns_Friedel_coverage 0.000
_reflns_number_gt 12551
_reflns_number_total 15394
_reflns_threshold_expression 'I > 2\s(I)'
_cod_data_source_file ic5b01756_si_002.cif
_cod_data_source_block nitpcf20-2py_(2*2Py)
_cod_depositor_comments 'Adding full bibliography for 4344148--4344152.cif.'
_cod_database_code 4344151
_shelxl_version_number 2013-4
_chemical_oxdiff_formula 'C60 H30 N7 F20 Ni1'
_shelx_space_group_comment
;
The symmetry employed for this shelxl refinement is uniquely defined
by the following loop, which should always be used as a source of
symmetry information in preference to the above space-group names.
They are only intended as comments.
;
_reflns_odcompleteness_completeness 99.06
_reflns_odcompleteness_iscentric 1
_reflns_odcompleteness_theta 66.97
_olex2_refinement_description
;
1. Fixed Uiso
 At 1.2 times of:
  All C(H) groups, All C(H,H) groups, All N(H) groups
 At 1.5 times of:
  All C(H,H,H) groups
2. Shared sites
{C59, C59A}
{C60, C60A}
3. Uiso/Uaniso restraints and constraints
Uanis(C89) \\sim Ueq, Uanis(N14) \\sim Ueq: with sigma of 0.01 and sigma for
terminal atoms of 0.02
Uanis(C90) \\sim Ueq: with sigma of 0.02 and sigma for terminal atoms of 0.04
Uanis(C98) \\sim Ueq: with sigma of 0.02 and sigma for terminal atoms of 0.04
Uanis(C59) = Uanis(C59A)
Uanis(C60) = Uanis(C60A)
4. Others
 Fixed Sof: N11(0.5) H11(0.5) C59(0.5) H59(0.5) C60(0.5) H60(0.5) C68(0.5)
 H68A(0.5) H68B(0.5) C69(0.5) H69A(0.5) H69B(0.5) C70(0.5) H70A(0.5) H70B(0.5)
 H70C(0.5) C98(0.5) H98(0.5) C99(0.5) H99(0.5) C100(0.5) H100(0.5) C101(0.5)
 H101(0.5) C102(0.5) H102(0.5) N14(0.5) C59A(0.5) H59A(0.5) C60A(0.5) H60A(0.5)
5.a Ternary CH refined with riding coordinates:
 N7(H7), C12(H12), C13(H13), N11(H11), C59(H59), C60(H60)
5.b Secondary CH2 refined with riding coordinates:
 C55(H55A,H55B), C56(H56A,H56B), C68(H68A,H68B), C69(H69A,H69B)
5.c Aromatic/amide H refined with riding coordinates:
 C2(H2), C3(H3), C7(H7A), C8(H8), C17(H17), C18(H18), C45(H45), C46(H46),
 C47(H47), C48(H48), C49(H49), C50(H50), C51(H51), C52(H52), C53(H53), C54(H54),
  C64(H64), C65(H65), C83(H83), C84(H84), C85(H85), C86(H86), C87(H87),
 C98(H98), C99(H99), C100(H100), C101(H101), C102(H102), C88(H88), C89(H89),
 C90(H90), C91(H91), C92(H92), C93(H93), C94(H94), C95(H95), C96(H96), C97(H97),
  C59A(H59A), C60A(H60A)
5.d Fitted hexagon refined as free rotating group:
 C98(C99,C100,C101,C102,N14)
5.e Idealised Me refined as rotating group:
 C57(H57A,H57B,H57C), C70(H70A,H70B,H70C)
;
_olex2_submission_special_instructions 'No special instructions were received'

loop_
_space_group_symop_operation_xyz
'x, y, z'
'-x, y+1/2, -z+1/2'
'-x, -y, -z'
'x, -y-1/2, z-1/2'

loop_
_atom_site_label
_atom_site_type_symbol
_atom_site_fract_x
_atom_site_fract_y
_atom_site_fract_z
_atom_site_U_iso_or_equiv
_atom_site_adp_type
_atom_site_occupancy
_atom_site_site_symmetry_order
_atom_site_calc_flag
_atom_site_refinement_flags_posn
_atom_site_refinement_flags_adp
_atom_site_refinement_flags_occupancy
_atom_site_disorder_assembly
_atom_site_disorder_group
Ni1 Ni 0.41692(3) 0.75298(4) 0.22911(2) 0.02598(18) Uani 1 1 d . . . . .
F1 F 0.56718(17) 0.81659(16) 0.41165(10) 0.0512(7) Uani 1 1 d . . . . .
F2 F 0.63112(17) 0.7709(2) 0.49951(11) 0.0562(8) Uani 1 1 d . . . . .
F3 F 0.63303(14) 0.6103(2) 0.52784(9) 0.0502(7) Uani 1 1 d . . . . .
F4 F 0.56868(16) 0.49619(16) 0.46952(10) 0.0499(7) Uani 1 1 d . . . . .
F5 F 0.50834(15) 0.53903(14) 0.37948(9) 0.0429(6) Uani 1 1 d . . . . .
F6 F 0.21426(13) 0.82012(17) 0.34904(10) 0.0433(6) Uani 1 1 d . . . . .
F7 F 0.09711(14) 0.79362(18) 0.38720(10) 0.0468(6) Uani 1 1 d . . . . .
F8 F 0.02607(15) 0.65785(19) 0.35816(12) 0.0559(8) Uani 1 1 d . . . . .
F9 F 0.07298(17) 0.54829(18) 0.29303(14) 0.0631(9) Uani 1 1 d . . . . .
F10 F 0.19138(15) 0.57239(16) 0.25734(11) 0.0507(7) Uani 1 1 d . . . . .
F11 F 0.27851(17) 0.68504(16) 0.04383(10) 0.0522(7) Uani 1 1 d . . . . .
F12 F 0.21582(17) 0.72948(19) -0.04479(10) 0.0539(7) Uani 1 1 d . . . . .
F13 F 0.20029(13) 0.89063(18) -0.06917(9) 0.0438(6) Uani 1 1 d . . . . .
F14 F 0.25258(15) 1.00843(17) -0.00566(10) 0.0485(7) Uani 1 1 d . . . . .
F15 F 0.31568(14) 0.96513(16) 0.08324(10) 0.0445(6) Uani 1 1 d . . . . .
F16 F 0.63608(18) 0.67344(19) 0.12841(14) 0.0630(9) Uani 1 1 d . . . . .
F17 F 0.74522(19) 0.7052(3) 0.08132(17) 0.0798(12) Uani 1 1 d . . . . .
F18 F 0.79516(15) 0.8620(3) 0.08334(14) 0.0741(11) Uani 1 1 d . . . . .
F19 F 0.7357(2) 0.9830(2) 0.13213(14) 0.0763(11) Uani 1 1 d . . . . .
F20 F 0.62478(19) 0.95133(19) 0.17754(13) 0.0634(9) Uani 1 1 d . . . . .
N1 N 0.51402(17) 0.75275(18) 0.25626(12) 0.0285(7) Uani 1 1 d . . . . .
N2 N 0.31798(17) 0.7556(2) 0.20187(12) 0.0291(7) Uani 1 1 d . . . . .
N3 N 0.39060(17) 0.71551(19) 0.29866(12) 0.0286(7) Uani 1 1 d . . . . .
N4 N 0.44432(17) 0.78839(19) 0.15972(12) 0.0289(7) Uani 1 1 d . . . . .
N5 N 0.42319(19) 0.62444(19) 0.20530(12) 0.0336(8) Uani 1 1 d . . . . .
N6 N 0.40253(19) 0.8826(2) 0.24978(13) 0.0335(7) Uani 1 1 d . . . . .
N7 N 0.1360(2) 0.8688(3) 0.17515(16) 0.0466(9) Uani 1 1 d . . . . .
H7 H 0.1012 0.8391 0.1552 0.056 Uiso 1 1 calc R . . . .
C1 C 0.5672(2) 0.7719(2) 0.22957(16) 0.0324(8) Uani 1 1 d . . . . .
C2 C 0.6265(2) 0.7632(2) 0.26151(16) 0.0347(9) Uani 1 1 d . . . . .
H2 H 0.6690 0.7736 0.2526 0.042 Uiso 1 1 calc R . . . .
C3 C 0.6088(2) 0.7370(2) 0.30716(16) 0.0351(9) Uani 1 1 d . . . . .
H3 H 0.6369 0.7251 0.3354 0.042 Uiso 1 1 calc R . . . .
C4 C 0.5385(2) 0.7310(2) 0.30373(15) 0.0296(8) Uani 1 1 d . . . . .
C5 C 0.5002(2) 0.7040(2) 0.34287(14) 0.0307(8) Uani 1 1 d . . . . .
C6 C 0.4324(2) 0.6969(2) 0.34030(14) 0.0303(8) Uani 1 1 d . . . . .
C7 C 0.3934(2) 0.6704(3) 0.38146(15) 0.0376(9) Uani 1 1 d . . . . .
H7A H 0.4093 0.6550 0.4139 0.045 Uiso 1 1 calc R . . . .
C8 C 0.3299(2) 0.6727(3) 0.36332(16) 0.0389(10) Uani 1 1 d . . . . .
H8 H 0.2937 0.6585 0.3809 0.047 Uiso 1 1 calc R . . . .
C9 C 0.3285(2) 0.7012(2) 0.31161(14) 0.0312(8) Uani 1 1 d . . . . .
C10 C 0.2711(2) 0.7133(2) 0.27998(15) 0.0323(8) Uani 1 1 d . . . . .
C11 C 0.2660(2) 0.7388(2) 0.22968(15) 0.0313(8) Uani 1 1 d . . . . .
C12 C 0.2012(2) 0.7525(3) 0.19962(16) 0.0353(9) Uani 1 1 d . . . . .
H12 H 0.1770 0.7006 0.1950 0.042 Uiso 1 1 calc R . . . .
C13 C 0.2219(2) 0.7844(3) 0.14934(15) 0.0357(9) Uani 1 1 d . . . . .
H13 H 0.2036 0.7507 0.1210 0.043 Uiso 1 1 calc R . . . .
C14 C 0.2957(2) 0.7792(2) 0.15491(15) 0.0315(8) Uani 1 1 d . . . . .
C15 C 0.3345(2) 0.7996(2) 0.11559(15) 0.0312(8) Uani 1 1 d . . . . .
C16 C 0.4040(2) 0.8019(2) 0.11763(14) 0.0294(8) Uani 1 1 d . . . . .
C17 C 0.4415(2) 0.8215(3) 0.07541(15) 0.0346(9) Uani 1 1 d . . . . .
H17 H 0.4252 0.8324 0.0424 0.042 Uiso 1 1 calc R . . . .
C18 C 0.5053(2) 0.8210(3) 0.09314(16) 0.0376(9) Uani 1 1 d . . . . .
H18 H 0.5412 0.8319 0.0746 0.045 Uiso 1 1 calc R . . . .
C19 C 0.5072(2) 0.8004(2) 0.14598(15) 0.0322(8) Uani 1 1 d . . . . .
C20 C 0.5636(2) 0.7945(2) 0.17820(16) 0.0326(8) Uani 1 1 d . . . . .
C21 C 0.6270(2) 0.8115(3) 0.15508(16) 0.0370(9) Uani 1 1 d . . . . .
C22 C 0.6602(3) 0.7506(3) 0.13022(19) 0.0446(11) Uani 1 1 d . . . . .
C23 C 0.7162(3) 0.7667(4) 0.1061(2) 0.0533(13) Uani 1 1 d . . . . .
C24 C 0.7413(2) 0.8455(4) 0.1070(2) 0.0540(14) Uani 1 1 d . . . . .
C25 C 0.7104(3) 0.9069(4) 0.13118(18) 0.0526(13) Uani 1 1 d . . . . .
C26 C 0.6541(3) 0.8894(3) 0.15485(17) 0.0435(11) Uani 1 1 d . . . . .
C27 C 0.5357(2) 0.6794(3) 0.39158(15) 0.0335(9) Uani 1 1 d . . . . .
C28 C 0.5378(2) 0.5972(3) 0.40780(15) 0.0335(9) Uani 1 1 d . . . . .
C29 C 0.5695(2) 0.5744(3) 0.45375(16) 0.0386(10) Uani 1 1 d . . . . .
C30 C 0.6017(2) 0.6328(3) 0.48398(15) 0.0388(10) Uani 1 1 d . . . . .
C31 C 0.6008(2) 0.7140(3) 0.46945(16) 0.0413(10) Uani 1 1 d . . . . .
C32 C 0.5680(2) 0.7365(3) 0.42405(16) 0.0390(10) Uani 1 1 d . . . . .
C33 C 0.2075(2) 0.6968(3) 0.30253(14) 0.0313(8) Uani 1 1 d . . . . .
C34 C 0.1697(2) 0.6280(3) 0.28997(16) 0.0379(10) Uani 1 1 d . . . . .
C35 C 0.1094(3) 0.6140(3) 0.30811(19) 0.0437(11) Uani 1 1 d . . . . .
C36 C 0.0849(2) 0.6705(3) 0.34071(17) 0.0400(10) Uani 1 1 d . . . . .
C37 C 0.1209(2) 0.7392(3) 0.35531(15) 0.0359(9) Uani 1 1 d . . . . .
C38 C 0.1809(2) 0.7520(3) 0.33577(15) 0.0335(9) Uani 1 1 d . . . . .
C39 C 0.2999(2) 0.8239(3) 0.06633(15) 0.0333(9) Uani 1 1 d . . . . .
C40 C 0.2738(2) 0.7656(3) 0.03232(16) 0.0380(9) Uani 1 1 d . . . . .
C41 C 0.2407(2) 0.7867(3) -0.01355(17) 0.0398(10) Uani 1 1 d . . . . .
C42 C 0.2337(2) 0.8691(3) -0.02589(15) 0.0350(9) Uani 1 1 d . . . . .
C43 C 0.2598(2) 0.9285(3) 0.00655(16) 0.0358(9) Uani 1 1 d . . . . .
C44 C 0.2923(2) 0.9057(3) 0.05230(15) 0.0321(8) Uani 1 1 d . . . . .
C45 C 0.4733(3) 0.5991(3) 0.1778(2) 0.0565(13) Uani 1 1 d . . . . .
H45 H 0.5039 0.6378 0.1688 0.068 Uiso 1 1 calc R . . . .
C46 C 0.4807(4) 0.5180(4) 0.1627(3) 0.0653(16) Uani 1 1 d . . . . .
H46 H 0.5156 0.5021 0.1442 0.078 Uiso 1 1 calc R . . . .
C47 C 0.4334(4) 0.4603(3) 0.1764(2) 0.0664(18) Uani 1 1 d . . . . .
H47 H 0.4353 0.4057 0.1660 0.080 Uiso 1 1 calc R . . . .
C48 C 0.3862(4) 0.4856(3) 0.2046(2) 0.0641(16) Uani 1 1 d . . . . .
H48 H 0.3556 0.4480 0.2149 0.077 Uiso 1 1 calc R . . . .
C49 C 0.3822(3) 0.5674(3) 0.2186(2) 0.0521(13) Uani 1 1 d . . . . .
H49 H 0.3486 0.5829 0.2385 0.063 Uiso 1 1 calc R . . . .
C50 C 0.3605(3) 0.9037(3) 0.2849(2) 0.0597(15) Uani 1 1 d . . . . .
H50 H 0.3442 0.8621 0.3045 0.072 Uiso 1 1 calc R . . . .
C51 C 0.3406(4) 0.9838(4) 0.2931(3) 0.0736(19) Uani 1 1 d . . . . .
H51 H 0.3109 0.9951 0.3172 0.088 Uiso 1 1 calc R . . . .
C52 C 0.3648(5) 1.0457(3) 0.2654(3) 0.083(2) Uani 1 1 d . . . . .
H52 H 0.3538 1.1003 0.2713 0.099 Uiso 1 1 calc R . . . .
C53 C 0.4050(5) 1.0258(3) 0.2295(2) 0.085(3) Uani 1 1 d . . . . .
H53 H 0.4209 1.0668 0.2091 0.102 Uiso 1 1 calc R . . . .
C54 C 0.4230(4) 0.9439(3) 0.2225(2) 0.0657(18) Uani 1 1 d . . . . .
H54 H 0.4509 0.9320 0.1973 0.079 Uiso 1 1 calc R . . . .
C55 C 0.1572(3) 0.8203(3) 0.21983(18) 0.0466(11) Uani 1 1 d . . . . .
H55A H 0.1198 0.7965 0.2350 0.056 Uiso 1 1 calc R . . . .
H55B H 0.1816 0.8542 0.2448 0.056 Uiso 1 1 calc R . . . .
C56 C 0.1944(3) 0.8733(3) 0.1466(2) 0.0505(12) Uani 1 1 d . . . . .
H56A H 0.2259 0.9122 0.1619 0.061 Uiso 1 1 calc R . . . .
H56B H 0.1830 0.8895 0.1118 0.061 Uiso 1 1 calc R . . . .
C57 C 0.1119(3) 0.9493(3) 0.1886(2) 0.0556(13) Uani 1 1 d . . . . .
H57A H 0.1450 0.9773 0.2098 0.083 Uiso 1 1 calc GR . . . .
H57B H 0.0730 0.9430 0.2065 0.083 Uiso 1 1 calc GR . . . .
H57C H 0.1018 0.9810 0.1584 0.083 Uiso 1 1 calc GR . . . .
Ni2 Ni 0.0000 0.5000 0.0000 0.0256(2) Uani 1 2 d S T P . .
F21 F -0.07756(17) 0.78485(18) 0.09931(14) 0.0626(9) Uani 1 1 d . . . . .
F22 F -0.0721(2) 0.9481(2) 0.11876(18) 0.0864(13) Uani 1 1 d . . . . .
F23 F 0.01915(19) 1.04332(16) 0.07642(13) 0.0626(9) Uani 1 1 d . . . . .
F24 F 0.1054(2) 0.9744(2) 0.01737(17) 0.0789(12) Uani 1 1 d . . . . .
F25 F 0.09839(18) 0.8128(2) -0.00407(16) 0.0713(11) Uani 1 1 d . . . . .
F26 F 0.19721(13) 0.45295(18) 0.15851(11) 0.0471(6) Uani 1 1 d . . . . .
F27 F 0.23923(13) 0.39789(19) 0.25091(11) 0.0488(7) Uani 1 1 d . . . . .
F28 F 0.15256(16) 0.3398(2) 0.31464(11) 0.0570(8) Uani 1 1 d . . . . .
F29 F 0.02326(16) 0.3309(2) 0.28447(12) 0.0625(8) Uani 1 1 d . . . . .
F30 F -0.01953(14) 0.3846(2) 0.19205(11) 0.0571(8) Uani 1 1 d . . . . .
N8 N 0.02524(16) 0.39062(18) 0.03625(12) 0.0265(6) Uani 1 1 d . . . . .
N9 N 0.03000(16) 0.56391(18) 0.06521(12) 0.0268(7) Uani 1 1 d . . . . .
N10 N -0.09962(17) 0.4913(2) 0.02600(14) 0.0342(7) Uani 1 1 d . . . . .
N11 N 0.1578(6) 0.1987(7) 0.0790(4) 0.072(3) Uani 0.5 1 d . . . A 1
H11 H 0.1438 0.1556 0.1018 0.087 Uiso 0.5 1 calc R . . A 1
C58 C 0.01950(19) 0.3141(2) 0.01517(15) 0.0283(8) Uani 1 1 d . . . . .
C59 C 0.0445(2) 0.2515(2) 0.05148(17) 0.0366(9) Uani 0.5 1 d . . . A 1
H59 H 0.0102 0.2116 0.0583 0.044 Uiso 0.5 1 calc R . . A 1
C60 C 0.0656(3) 0.2956(3) 0.09593(16) 0.0415(11) Uani 0.5 1 d . . . A 1
H60 H 0.0444 0.2761 0.1257 0.050 Uiso 0.5 1 calc R . . A 1
C61 C 0.0512(2) 0.3819(2) 0.08463(15) 0.0302(8) Uani 1 1 d . . . . .
C62 C 0.0631(2) 0.4460(2) 0.11914(15) 0.0317(8) Uani 1 1 d . . . . .
C63 C 0.0540(2) 0.5306(2) 0.11008(15) 0.0323(8) Uani 1 1 d . . . . .
C64 C 0.0693(2) 0.5960(3) 0.14651(17) 0.0371(9) Uani 1 1 d . . . . .
H64 H 0.0859 0.5899 0.1799 0.045 Uiso 1 1 calc R . . . .
C65 C 0.0544(2) 0.6686(2) 0.12183(16) 0.0354(9) Uani 1 1 d . . . . .
H65 H 0.0596 0.7214 0.1351 0.042 Uiso 1 1 calc R . . . .
C66 C 0.02900(19) 0.6474(2) 0.07122(16) 0.0295(8) Uani 1 1 d . . . . .
C67 C 0.0064(2) 0.7033(2) 0.03407(15) 0.0284(8) Uani 1 1 d . . . . .
C68 C 0.1506(6) 0.2803(8) 0.1015(5) 0.060(3) Uani 0.5 1 d . . . A 1
H68A H 0.1731 0.3220 0.0830 0.072 Uiso 0.5 1 calc R . . A 1
H68B H 0.1676 0.2810 0.1366 0.072 Uiso 0.5 1 calc R . . A 1
C69 C 0.1140(7) 0.2023(8) 0.0329(5) 0.061(3) Uani 0.5 1 d . . . A 1
H69A H 0.1035 0.1473 0.0204 0.074 Uiso 0.5 1 calc R . . A 1
H69B H 0.1338 0.2334 0.0067 0.074 Uiso 0.5 1 calc R . . A 1
C70 C 0.2269(10) 0.1843(16) 0.0661(9) 0.088(6) Uani 0.5 1 d . . . A 1
H70A H 0.2285 0.1831 0.0300 0.132 Uiso 0.5 1 calc GR . . A 1
H70B H 0.2422 0.1326 0.0801 0.132 Uiso 0.5 1 calc GR . . A 1
H70C H 0.2544 0.2280 0.0799 0.132 Uiso 0.5 1 calc GR . . A 1
C71 C 0.0873(2) 0.4209(2) 0.17184(15) 0.0325(9) Uani 1 1 d . . . . .
C72 C 0.0445(2) 0.3897(3) 0.20578(16) 0.0403(10) Uani 1 1 d . . . . .
C73 C 0.0662(3) 0.3616(3) 0.25313(18) 0.0441(10) Uani 1 1 d . . . . .
C74 C 0.1314(2) 0.3653(3) 0.26816(16) 0.0402(10) Uani 1 1 d . . . . .
C75 C 0.1754(2) 0.3946(3) 0.23598(17) 0.0371(9) Uani 1 1 d . . . . .
C76 C 0.1534(2) 0.4229(2) 0.18892(15) 0.0329(8) Uani 1 1 d . . . . .
C77 C 0.0103(2) 0.7933(2) 0.04743(15) 0.0284(8) Uani 1 1 d . . . . .
C78 C -0.0330(2) 0.8307(3) 0.07747(18) 0.0397(10) Uani 1 1 d . . . . .
C79 C -0.0306(3) 0.9146(3) 0.0881(2) 0.0495(12) Uani 1 1 d . . . . .
C80 C 0.0164(3) 0.9624(3) 0.06709(19) 0.0442(11) Uani 1 1 d . . . . .
C81 C 0.0601(3) 0.9269(3) 0.0377(2) 0.0478(11) Uani 1 1 d . . . . .
C82 C 0.0568(2) 0.8437(3) 0.0278(2) 0.0433(11) Uani 1 1 d . . . . .
C83 C -0.1097(3) 0.4839(3) 0.0743(2) 0.0478(11) Uani 1 1 d . . . . .
H83 H -0.0732 0.4806 0.0974 0.057 Uiso 1 1 calc R . . . .
C84 C -0.1710(3) 0.4810(4) 0.0927(2) 0.0613(14) Uani 1 1 d . . . . .
H84 H -0.1753 0.4757 0.1273 0.074 Uiso 1 1 calc R . . . .
C85 C -0.2252(3) 0.4857(4) 0.0600(3) 0.0642(16) Uani 1 1 d . . . . .
H85 H -0.2673 0.4861 0.0713 0.077 Uiso 1 1 calc R . . . .
C86 C -0.2152(3) 0.4900(5) 0.0090(3) 0.0750(19) Uani 1 1 d . . . . .
H86 H -0.2510 0.4904 -0.0148 0.090 Uiso 1 1 calc R . . . .
C87 C -0.1529(3) 0.4938(4) -0.0067(2) 0.0557(13) Uani 1 1 d . . . . .
H87 H -0.1473 0.4981 -0.0411 0.067 Uiso 1 1 calc R . . . .
C98 C -0.2267(7) 0.8442(5) -0.0761(5) 0.101(10) Uani 0.5 1 d . U . B 2
H98 H -0.2259 0.9011 -0.0805 0.121 Uiso 0.5 1 calc R . . B 2
C99 C -0.2017(5) 0.8098(9) -0.0306(4) 0.087(6) Uani 0.5 1 d G . . B 2
H99 H -0.1842 0.8436 -0.0047 0.104 Uiso 0.5 1 calc R . . B 2
C100 C -0.2029(5) 0.7248(10) -0.0240(3) 0.098(6) Uani 0.5 1 d G . . B 2
H100 H -0.1862 0.7018 0.0064 0.118 Uiso 0.5 1 calc R . . B 2
C101 C -0.2291(5) 0.6743(6) -0.0627(5) 0.102(6) Uani 0.5 1 d G . . B 2
H101 H -0.2299 0.6175 -0.0583 0.123 Uiso 0.5 1 calc R . . B 2
C102 C -0.2540(5) 0.7088(6) -0.1082(4) 0.081(4) Uani 0.5 1 d G . . B 2
H102 H -0.2715 0.6750 -0.1341 0.097 Uiso 0.5 1 calc R . . B 2
N14 N -0.2528(6) 0.7937(6) -0.1148(4) 0.100(4) Uani 0.5 1 d G U . B 2
N12 N 0.2166(4) 1.1600(5) 0.2815(3) 0.096(2) Uani 1 1 d . . . . .
C88 C 0.1977(5) 1.1648(5) 0.2334(4) 0.092(2) Uani 1 1 d . . . . .
H88 H 0.2294 1.1733 0.2105 0.110 Uiso 1 1 calc R . . . .
C89 C 0.1320(6) 1.1577(5) 0.2146(4) 0.104(3) Uani 1 1 d . U . . .
H89 H 0.1204 1.1619 0.1801 0.125 Uiso 1 1 calc R . . . .
C90 C 0.0846(5) 1.1443(6) 0.2491(5) 0.113(3) Uani 1 1 d . U . . .
H90 H 0.0404 1.1398 0.2383 0.135 Uiso 1 1 calc R . . . .
C91 C 0.1047(5) 1.1382(6) 0.2979(5) 0.115(4) Uani 1 1 d . . . . .
H91 H 0.0743 1.1287 0.3217 0.137 Uiso 1 1 calc R . . . .
C92 C 0.1711(5) 1.1459(6) 0.3136(4) 0.107(3) Uani 1 1 d . . . . .
H92 H 0.1839 1.1410 0.3479 0.129 Uiso 1 1 calc R . . . .
N13 N 0.4017(3) 0.5307(4) -0.0689(3) 0.0854(18) Uani 1 1 d . . . . .
C93 C 0.4041(4) 0.4856(5) -0.0261(4) 0.085(2) Uani 1 1 d . . . . .
H93 H 0.3970 0.4290 -0.0287 0.102 Uiso 1 1 calc R . . . .
C94 C 0.4161(5) 0.5188(6) 0.0205(4) 0.095(2) Uani 1 1 d . . . . .
H94 H 0.4169 0.4859 0.0493 0.114 Uiso 1 1 calc R . . . .
C95 C 0.4275(5) 0.6028(6) 0.0244(4) 0.105(3) Uani 1 1 d . . . . .
H95 H 0.4368 0.6273 0.0558 0.126 Uiso 1 1 calc R . . . .
C96 C 0.4247(5) 0.6483(5) -0.0181(3) 0.100(3) Uani 1 1 d . . . . .
H96 H 0.4313 0.7050 -0.0162 0.120 Uiso 1 1 calc R . . . .
C97 C 0.4123(4) 0.6121(5) -0.0632(3) 0.083(2) Uani 1 1 d . . . . .
H97 H 0.4110 0.6449 -0.0920 0.099 Uiso 1 1 calc R . . . .
C59A C 0.0445(2) 0.2515(2) 0.05148(17) 0.0366(9) Uani 0.5 1 d . . . A 2
H59A H 0.0462 0.1948 0.0464 0.044 Uiso 0.5 1 calc R . . A 2
C60A C 0.0656(3) 0.2956(3) 0.09593(16) 0.0415(11) Uani 0.5 1 d . . . A 2
H60A H 0.0847 0.2740 0.1260 0.050 Uiso 0.5 1 calc R . . A 2

loop_
_atom_site_aniso_label
_atom_site_aniso_U_11
_atom_site_aniso_U_22
_atom_site_aniso_U_33
_atom_site_aniso_U_23
_atom_site_aniso_U_13
_atom_site_aniso_U_12
Ni1 0.0421(4) 0.0183(3) 0.0172(3) 0.0002(2) 0.0000(3) -0.0013(3)
F1 0.084(2) 0.0293(13) 0.0381(14) -0.0007(11) -0.0125(14) -0.0092(13)
F2 0.0736(19) 0.0563(17) 0.0358(15) -0.0108(13) -0.0161(13) -0.0089(15)
F3 0.0566(16) 0.0689(19) 0.0237(12) 0.0011(12) -0.0076(11) 0.0220(14)
F4 0.080(2) 0.0349(13) 0.0341(14) 0.0097(11) 0.0028(13) 0.0171(13)
F5 0.0702(17) 0.0240(11) 0.0330(13) 0.0005(9) -0.0053(12) 0.0016(11)
F6 0.0508(14) 0.0417(14) 0.0372(13) -0.0116(11) 0.0030(11) -0.0038(12)
F7 0.0523(15) 0.0484(15) 0.0407(14) -0.0074(12) 0.0096(12) 0.0106(12)
F8 0.0573(17) 0.0533(17) 0.0608(18) 0.0029(14) 0.0293(15) -0.0054(14)
F9 0.075(2) 0.0364(15) 0.081(2) -0.0062(14) 0.0316(18) -0.0191(14)
F10 0.0706(18) 0.0299(13) 0.0546(17) -0.0081(11) 0.0245(14) -0.0041(12)
F11 0.086(2) 0.0302(13) 0.0382(14) -0.0006(11) -0.0130(14) -0.0001(13)
F12 0.079(2) 0.0484(16) 0.0317(14) -0.0097(12) -0.0156(13) -0.0012(15)
F13 0.0510(14) 0.0590(16) 0.0206(11) 0.0074(11) -0.0023(10) 0.0033(12)
F14 0.0687(18) 0.0357(14) 0.0403(15) 0.0129(11) -0.0009(13) 0.0017(12)
F15 0.0647(17) 0.0325(13) 0.0351(13) 0.0011(10) -0.0048(12) -0.0098(12)
F16 0.080(2) 0.0369(15) 0.074(2) 0.0065(14) 0.0216(18) 0.0058(15)
F17 0.074(2) 0.079(2) 0.091(3) 0.022(2) 0.033(2) 0.036(2)
F18 0.0416(16) 0.115(3) 0.066(2) 0.035(2) 0.0052(14) -0.0076(18)
F19 0.089(3) 0.073(2) 0.067(2) 0.0054(18) 0.0100(19) -0.048(2)
F20 0.095(2) 0.0399(15) 0.0581(19) -0.0051(13) 0.0219(17) -0.0182(16)
N1 0.0414(18) 0.0206(15) 0.0232(16) 0.0008(12) 0.0004(13) -0.0020(13)
N2 0.0401(18) 0.0267(16) 0.0204(15) 0.0001(12) 0.0014(13) -0.0014(13)
N3 0.0453(19) 0.0229(15) 0.0179(15) 0.0015(12) 0.0039(13) 0.0001(14)
N4 0.0419(18) 0.0232(15) 0.0212(15) 0.0012(12) 0.0001(13) -0.0019(13)
N5 0.058(2) 0.0197(15) 0.0236(16) -0.0011(12) 0.0047(15) -0.0022(15)
N6 0.054(2) 0.0198(15) 0.0258(16) -0.0016(13) -0.0017(15) 0.0004(14)
N7 0.053(2) 0.045(2) 0.041(2) 0.0049(17) -0.0030(17) 0.0011(18)
C1 0.044(2) 0.0188(17) 0.033(2) 0.0017(15) -0.0028(17) -0.0053(16)
C2 0.045(2) 0.0234(18) 0.035(2) 0.0036(16) -0.0034(18) -0.0045(17)
C3 0.052(2) 0.0225(18) 0.029(2) 0.0018(15) -0.0082(18) -0.0031(17)
C4 0.045(2) 0.0183(16) 0.0243(19) -0.0017(14) -0.0031(16) -0.0011(16)
C5 0.051(2) 0.0202(17) 0.0202(18) -0.0016(14) -0.0040(16) -0.0007(16)
C6 0.049(2) 0.0239(18) 0.0182(17) -0.0012(14) 0.0009(16) 0.0015(16)
C7 0.058(3) 0.036(2) 0.0182(18) 0.0047(16) 0.0016(17) 0.0065(19)
C8 0.049(2) 0.044(2) 0.024(2) 0.0061(17) 0.0072(18) 0.005(2)
C9 0.047(2) 0.0263(18) 0.0205(18) 0.0019(14) 0.0055(16) 0.0033(16)
C10 0.046(2) 0.0297(19) 0.0215(19) 0.0010(15) 0.0053(16) 0.0022(17)
C11 0.047(2) 0.0233(17) 0.0235(19) -0.0018(14) 0.0011(16) 0.0001(16)
C12 0.047(2) 0.032(2) 0.027(2) 0.0004(16) 0.0004(17) -0.0040(18)
C13 0.048(2) 0.036(2) 0.0232(19) -0.0007(16) -0.0003(17) -0.0079(18)
C14 0.047(2) 0.0249(18) 0.0229(19) 0.0000(15) 0.0013(16) -0.0057(17)
C15 0.045(2) 0.0285(19) 0.0200(18) -0.0004(14) 0.0003(16) -0.0046(17)
C16 0.047(2) 0.0205(17) 0.0209(18) 0.0017(14) 0.0007(16) -0.0032(16)
C17 0.048(2) 0.033(2) 0.0221(19) 0.0040(15) -0.0011(17) -0.0021(18)
C18 0.045(2) 0.043(2) 0.025(2) 0.0087(17) 0.0053(17) -0.0010(19)
C19 0.045(2) 0.0243(18) 0.027(2) 0.0015(15) 0.0046(17) -0.0017(16)
C20 0.043(2) 0.0236(18) 0.031(2) 0.0012(15) 0.0014(17) -0.0039(16)
C21 0.040(2) 0.042(2) 0.028(2) 0.0112(17) -0.0021(17) -0.0005(18)
C22 0.050(3) 0.041(2) 0.042(3) 0.0150(19) 0.004(2) 0.004(2)
C23 0.049(3) 0.064(3) 0.046(3) 0.020(2) 0.005(2) 0.019(3)
C24 0.038(2) 0.085(4) 0.038(3) 0.022(3) -0.001(2) 0.000(3)
C25 0.058(3) 0.067(3) 0.031(2) 0.014(2) -0.009(2) -0.022(3)
C26 0.059(3) 0.044(2) 0.027(2) 0.0039(18) 0.0009(19) -0.009(2)
C27 0.048(2) 0.030(2) 0.0223(19) 0.0004(15) -0.0005(17) 0.0036(17)
C28 0.049(2) 0.028(2) 0.0227(19) -0.0020(15) -0.0008(17) 0.0057(17)
C29 0.054(3) 0.033(2) 0.029(2) 0.0051(17) 0.0069(18) 0.0146(19)
C30 0.047(2) 0.050(3) 0.0196(19) 0.0014(17) -0.0011(17) 0.014(2)
C31 0.054(3) 0.045(3) 0.024(2) -0.0091(18) -0.0045(18) 0.000(2)
C32 0.058(3) 0.031(2) 0.027(2) -0.0002(16) -0.0053(19) -0.0004(19)
C33 0.041(2) 0.032(2) 0.0208(18) 0.0092(15) 0.0031(15) 0.0062(17)
C34 0.059(3) 0.0252(19) 0.031(2) 0.0027(16) 0.0162(19) 0.0015(18)
C35 0.060(3) 0.029(2) 0.044(3) 0.0087(18) 0.016(2) -0.003(2)
C36 0.049(2) 0.037(2) 0.035(2) 0.0100(18) 0.0102(19) 0.0042(19)
C37 0.046(2) 0.040(2) 0.0214(19) 0.0032(16) 0.0047(17) 0.0105(19)
C38 0.044(2) 0.033(2) 0.0233(19) 0.0007(15) -0.0014(16) 0.0044(17)
C39 0.041(2) 0.037(2) 0.0223(19) 0.0016(16) 0.0039(16) -0.0030(17)
C40 0.057(3) 0.032(2) 0.025(2) 0.0001(16) 0.0006(18) 0.0012(19)
C41 0.050(2) 0.043(2) 0.027(2) -0.0060(18) 0.0007(18) -0.001(2)
C42 0.043(2) 0.045(2) 0.0172(18) 0.0053(16) 0.0031(16) -0.0001(19)
C43 0.045(2) 0.033(2) 0.030(2) 0.0098(17) 0.0090(17) -0.0019(18)
C44 0.040(2) 0.033(2) 0.0236(19) 0.0006(15) 0.0039(16) -0.0061(17)
C45 0.067(3) 0.042(3) 0.062(3) -0.008(2) 0.020(3) -0.002(2)
C46 0.085(4) 0.044(3) 0.070(4) -0.008(3) 0.025(3) 0.003(3)
C47 0.135(6) 0.024(2) 0.041(3) -0.005(2) 0.011(3) -0.004(3)
C48 0.098(5) 0.034(3) 0.064(4) -0.001(2) 0.029(3) -0.017(3)
C49 0.075(3) 0.034(2) 0.050(3) -0.005(2) 0.021(3) -0.007(2)
C50 0.089(4) 0.036(3) 0.058(3) -0.002(2) 0.026(3) 0.002(3)
C51 0.105(5) 0.044(3) 0.075(4) -0.010(3) 0.029(4) 0.008(3)
C52 0.155(7) 0.027(3) 0.068(4) -0.004(3) 0.026(4) 0.015(3)
C53 0.178(8) 0.023(2) 0.057(4) 0.005(2) 0.042(4) 0.000(3)
C54 0.133(6) 0.026(2) 0.042(3) 0.000(2) 0.034(3) -0.001(3)
C55 0.055(3) 0.050(3) 0.034(2) 0.005(2) 0.000(2) 0.005(2)
C56 0.059(3) 0.049(3) 0.044(3) 0.014(2) 0.007(2) 0.000(2)
C57 0.061(3) 0.046(3) 0.058(3) 0.004(2) -0.001(3) 0.009(2)
Ni2 0.0378(5) 0.0154(4) 0.0227(4) -0.0010(3) -0.0043(4) 0.0004(3)
F21 0.073(2) 0.0384(15) 0.081(2) -0.0122(15) 0.0356(18) -0.0014(14)
F22 0.110(3) 0.0401(17) 0.115(3) -0.0270(19) 0.051(3) 0.0078(19)
F23 0.098(2) 0.0174(12) 0.071(2) -0.0077(12) -0.0007(18) 0.0004(13)
F24 0.091(3) 0.0342(16) 0.116(3) -0.0071(17) 0.036(2) -0.0246(17)
F25 0.070(2) 0.0413(16) 0.108(3) -0.0198(17) 0.045(2) -0.0126(15)
F26 0.0458(14) 0.0520(16) 0.0431(15) 0.0086(12) 0.0002(11) -0.0053(12)
F27 0.0425(14) 0.0573(16) 0.0445(15) 0.0046(12) -0.0114(11) 0.0092(12)
F28 0.0656(18) 0.074(2) 0.0293(14) 0.0116(13) -0.0098(12) 0.0061(16)
F29 0.0619(18) 0.087(2) 0.0391(16) 0.0157(15) 0.0048(13) -0.0043(17)
F30 0.0451(15) 0.083(2) 0.0419(15) 0.0090(15) -0.0068(12) -0.0045(15)
N8 0.0385(17) 0.0177(14) 0.0225(15) -0.0010(12) -0.0025(13) -0.0017(13)
N9 0.0382(17) 0.0149(14) 0.0258(16) -0.0016(12) -0.0072(13) 0.0003(12)
N10 0.0388(18) 0.0235(16) 0.040(2) 0.0006(14) 0.0020(15) -0.0001(14)
N11 0.090(8) 0.055(6) 0.070(7) -0.012(5) -0.015(6) 0.023(5)
C58 0.0364(19) 0.0181(16) 0.030(2) 0.0022(14) 0.0001(16) -0.0039(15)
C59 0.051(2) 0.0238(19) 0.034(2) 0.0058(16) -0.0027(19) -0.0082(17)
C60 0.075(3) 0.0231(19) 0.027(2) 0.0045(16) 0.006(2) -0.002(2)
C61 0.041(2) 0.0202(18) 0.028(2) 0.0031(15) -0.0015(16) 0.0019(16)
C62 0.042(2) 0.0252(19) 0.027(2) 0.0020(15) -0.0060(16) 0.0000(16)
C63 0.042(2) 0.0255(19) 0.028(2) -0.0024(15) -0.0070(16) 0.0006(16)
C64 0.049(2) 0.028(2) 0.032(2) -0.0068(17) -0.0116(18) 0.0007(18)
C65 0.048(2) 0.0227(18) 0.034(2) -0.0066(16) -0.0064(18) 0.0025(17)
C66 0.0345(19) 0.0203(17) 0.033(2) -0.0050(15) -0.0011(16) -0.0002(15)
C67 0.036(2) 0.0195(17) 0.030(2) -0.0035(14) 0.0013(16) -0.0006(15)
C68 0.076(7) 0.056(6) 0.047(6) -0.009(5) -0.007(5) 0.005(6)
C69 0.078(8) 0.054(6) 0.051(6) -0.008(5) -0.005(6) 0.014(6)
C70 0.082(12) 0.070(13) 0.109(16) -0.054(11) -0.015(10) 0.037(8)
C71 0.049(2) 0.0203(17) 0.026(2) -0.0022(14) -0.0067(17) 0.0011(16)
C72 0.047(2) 0.045(2) 0.027(2) -0.0017(18) -0.0057(18) 0.001(2)
C73 0.052(3) 0.049(3) 0.032(2) 0.0014(19) 0.0033(19) 0.004(2)
C74 0.054(3) 0.039(2) 0.026(2) 0.0017(17) -0.0104(18) 0.006(2)
C75 0.046(2) 0.028(2) 0.036(2) -0.0035(17) -0.0083(18) 0.0077(17)
C76 0.044(2) 0.0258(18) 0.028(2) -0.0023(15) -0.0024(17) 0.0012(16)
C77 0.036(2) 0.0206(17) 0.0271(19) -0.0021(14) -0.0047(15) 0.0027(15)
C78 0.048(2) 0.026(2) 0.046(3) -0.0024(18) 0.009(2) -0.0019(18)
C79 0.062(3) 0.031(2) 0.057(3) -0.014(2) 0.012(2) 0.008(2)
C80 0.069(3) 0.0170(19) 0.045(3) -0.0033(17) -0.007(2) 0.0010(19)
C81 0.060(3) 0.027(2) 0.057(3) -0.003(2) 0.007(2) -0.011(2)
C82 0.049(3) 0.028(2) 0.053(3) -0.0092(19) 0.009(2) -0.0043(19)
C83 0.050(3) 0.048(3) 0.047(3) 0.008(2) 0.007(2) 0.002(2)
C84 0.067(4) 0.058(3) 0.061(3) 0.013(3) 0.016(3) -0.001(3)
C85 0.043(3) 0.069(4) 0.082(4) 0.007(3) 0.016(3) -0.008(3)
C86 0.047(3) 0.097(5) 0.080(5) -0.006(4) -0.005(3) -0.012(3)
C87 0.040(3) 0.073(4) 0.053(3) -0.007(3) -0.001(2) -0.008(2)
C98 0.114(15) 0.070(14) 0.115(15) -0.033(10) -0.022(11) 0.040(10)
C99 0.055(7) 0.158(18) 0.046(7) -0.046(9) -0.013(6) 0.031(9)
C100 0.066(9) 0.18(2) 0.053(8) 0.011(10) 0.025(7) 0.030(11)
C101 0.063(9) 0.126(15) 0.121(16) -0.009(13) 0.032(10) 0.009(9)
C102 0.073(8) 0.067(8) 0.096(11) -0.028(7) -0.030(8) 0.032(7)
N14 0.109(8) 0.097(7) 0.087(7) -0.018(6) -0.045(6) 0.027(6)
N12 0.083(4) 0.102(5) 0.101(5) -0.016(4) 0.001(4) -0.001(4)
C88 0.105(6) 0.072(5) 0.097(6) -0.009(4) -0.005(5) -0.009(4)
C89 0.135(7) 0.062(4) 0.111(6) 0.005(4) -0.030(5) 0.004(4)
C90 0.093(6) 0.076(5) 0.162(10) -0.018(6) -0.036(7) -0.005(5)
C91 0.101(7) 0.083(6) 0.162(11) -0.040(7) 0.028(7) -0.023(5)
C92 0.115(7) 0.101(7) 0.105(7) -0.020(6) 0.002(6) -0.011(6)
N13 0.089(4) 0.064(4) 0.103(5) -0.005(3) 0.009(4) -0.010(3)
C93 0.074(4) 0.053(4) 0.128(7) 0.015(4) 0.003(4) 0.000(3)
C94 0.110(6) 0.084(5) 0.092(6) 0.020(5) 0.011(5) 0.015(5)
C95 0.127(8) 0.102(7) 0.085(6) -0.021(5) 0.013(5) 0.021(6)
C96 0.162(9) 0.053(4) 0.089(6) -0.011(4) 0.032(6) -0.001(5)
C97 0.104(6) 0.062(4) 0.085(5) -0.004(4) 0.024(4) -0.013(4)
C59A 0.051(2) 0.0238(19) 0.034(2) 0.0058(16) -0.0027(19) -0.0082(17)
C60A 0.075(3) 0.0231(19) 0.027(2) 0.0045(16) 0.006(2) -0.002(2)

loop_
_atom_type_symbol
_atom_type_description
_atom_type_scat_dispersion_real
_atom_type_scat_dispersion_imag
_atom_type_scat_source
C C 0.0181 0.0091 'International Tables Vol C Tables 4.2.6.8 and 6.1.1.4'
H H 0.0000 0.0000 'International Tables Vol C Tables 4.2.6.8 and 6.1.1.4'
F F 0.0727 0.0534 'International Tables Vol C Tables 4.2.6.8 and 6.1.1.4'
N N 0.0311 0.0180 'International Tables Vol C Tables 4.2.6.8 and 6.1.1.4'
Ni Ni -3.0029 0.5091 'International Tables Vol C Tables 4.2.6.8 and 6.1.1.4'

loop_
_exptl_crystal_face_index_h
_exptl_crystal_face_index_k
_exptl_crystal_face_index_l
_exptl_crystal_face_perp_dist
_exptl_oxdiff_crystal_face_indexfrac_h
_exptl_oxdiff_crystal_face_indexfrac_k
_exptl_oxdiff_crystal_face_indexfrac_l
_exptl_oxdiff_crystal_face_x
_exptl_oxdiff_crystal_face_y
_exptl_oxdiff_crystal_face_z
-5 0 16 0.0291 -5.0001 0.0002 15.9989 -0.8474 -0.3857 0.3087
5 0 -16 0.0130 5.0001 -0.0002 -15.9989 0.8474 0.3857 -0.3087
4 -10 1 0.2118 3.9999 -10.0000 1.0006 0.3405 0.1058 0.9333
-5 10 0 0.1803 -4.9999 10.0001 -0.0008 -0.3935 -0.1807 -0.9254
-12 -1 -6 0.0154 -12.0001 -0.9997 -6.0016 0.3572 -0.8982 -0.2613
12 1 6 0.0137 12.0001 0.9997 6.0016 -0.3572 0.8982 0.2613

loop_
_geom_angle_atom_site_label_1
_geom_angle_atom_site_label_2
_geom_angle_atom_site_label_3
_geom_angle
_geom_angle_site_symmetry_1
_geom_angle_site_symmetry_3
N1 Ni1 N2 178.90(13) . .
N1 Ni1 N5 91.37(13) . .
N1 Ni1 N6 93.30(13) . .
N2 Ni1 N5 89.72(14) . .
N2 Ni1 N6 85.60(13) . .
N3 Ni1 N1 89.68(14) . .
N3 Ni1 N2 90.36(14) . .
N3 Ni1 N5 90.08(12) . .
N3 Ni1 N6 90.64(13) . .
N4 Ni1 N1 89.71(14) . .
N4 Ni1 N2 90.27(13) . .
N4 Ni1 N3 178.89(14) . .
N4 Ni1 N5 89.01(13) . .
N4 Ni1 N6 90.32(13) . .
N5 Ni1 N6 175.28(14) . .
C1 N1 Ni1 126.6(3) . .
C4 N1 Ni1 126.9(3) . .
C4 N1 C1 106.4(3) . .
C11 N2 Ni1 125.4(3) . .
C14 N2 Ni1 125.1(3) . .
C14 N2 C11 109.4(4) . .
C6 N3 Ni1 126.7(3) . .
C9 N3 Ni1 126.1(3) . .
C9 N3 C6 107.2(3) . .
C16 N4 Ni1 126.6(3) . .
C16 N4 C19 106.4(3) . .
C19 N4 Ni1 126.9(3) . .
C45 N5 Ni1 120.3(3) . .
C49 N5 Ni1 122.9(3) . .
C49 N5 C45 116.6(4) . .
C50 N6 Ni1 121.1(3) . .
C54 N6 Ni1 122.1(3) . .
C54 N6 C50 115.4(4) . .
C55 N7 H7 109.4 . .
C56 N7 H7 109.4 . .
C56 N7 C55 104.0(4) . .
C57 N7 H7 109.4 . .
C57 N7 C55 111.8(4) . .
C57 N7 C56 112.8(4) . .
N1 C1 C2 109.8(4) . .
N1 C1 C20 124.8(4) . .
C20 C1 C2 125.4(4) . .
C1 C2 H2 126.6 . .
C3 C2 C1 106.8(4) . .
C3 C2 H2 126.6 . .
C2 C3 H3 126.4 . .
C2 C3 C4 107.2(4) . .
C4 C3 H3 126.4 . .
N1 C4 C3 109.8(4) . .
N1 C4 C5 124.8(4) . .
C5 C4 C3 125.4(4) . .
C4 C5 C27 117.3(4) . .
C6 C5 C4 126.5(4) . .
C6 C5 C27 116.2(4) . .
N3 C6 C5 125.4(4) . .
N3 C6 C7 108.8(4) . .
C5 C6 C7 125.8(4) . .
C6 C7 H7A 126.6 . .
C8 C7 C6 106.8(4) . .
C8 C7 H7A 126.6 . .
C7 C8 H8 126.3 . .
C7 C8 C9 107.3(4) . .
C9 C8 H8 126.3 . .
N3 C9 C8 109.9(4) . .
N3 C9 C10 125.4(4) . .
C10 C9 C8 124.7(4) . .
C9 C10 C33 116.6(3) . .
C11 C10 C9 127.9(4) . .
C11 C10 C33 115.5(4) . .
N2 C11 C10 124.8(4) . .
N2 C11 C12 111.8(3) . .
C10 C11 C12 123.4(4) . .
C11 C12 H12 110.8 . .
C11 C12 C13 102.9(4) . .
C11 C12 C55 115.6(4) . .
C13 C12 H12 110.8 . .
C13 C12 C55 105.6(4) . .
C55 C12 H12 110.8 . .
C12 C13 H13 111.5 . .
C12 C13 C56 103.6(4) . .
C14 C13 C12 103.6(3) . .
C14 C13 H13 111.5 . .
C14 C13 C56 114.5(4) . .
C56 C13 H13 111.5 . .
N2 C14 C13 111.9(4) . .
N2 C14 C15 125.9(4) . .
C15 C14 C13 122.2(4) . .
C14 C15 C16 126.8(4) . .
C14 C15 C39 117.3(4) . .
C16 C15 C39 115.8(3) . .
N4 C16 C15 125.1(4) . .
N4 C16 C17 110.5(4) . .
C15 C16 C17 124.5(4) . .
C16 C17 H17 126.8 . .
C18 C17 C16 106.4(4) . .
C18 C17 H17 126.8 . .
C17 C18 H18 126.3 . .
C17 C18 C19 107.3(4) . .
C19 C18 H18 126.3 . .
N4 C19 C18 109.3(4) . .
N4 C19 C20 125.3(4) . .
C20 C19 C18 125.4(4) . .
C1 C20 C21 117.3(4) . .
C19 C20 C1 126.7(4) . .
C19 C20 C21 116.1(4) . .
C22 C21 C20 121.9(4) . .
C26 C21 C20 121.9(4) . .
C26 C21 C22 116.1(4) . .
F16 C22 C21 119.2(4) . .
F16 C22 C23 118.4(5) . .
C23 C22 C21 122.4(5) . .
F17 C23 C22 119.6(5) . .
F17 C23 C24 121.1(5) . .
C22 C23 C24 119.3(5) . .
F18 C24 C23 119.9(6) . .
F18 C24 C25 120.0(6) . .
C25 C24 C23 120.1(5) . .
F19 C25 C24 119.4(5) . .
F19 C25 C26 121.0(6) . .
C24 C25 C26 119.5(5) . .
F20 C26 C21 119.7(4) . .
F20 C26 C25 117.8(5) . .
C25 C26 C21 122.5(5) . .
C28 C27 C5 121.6(4) . .
C32 C27 C5 122.3(4) . .
C32 C27 C28 116.1(4) . .
F5 C28 C27 120.2(4) . .
F5 C28 C29 118.1(4) . .
C29 C28 C27 121.7(4) . .
F4 C29 C28 120.8(4) . .
F4 C29 C30 119.2(4) . .
C30 C29 C28 120.0(4) . .
F3 C30 C29 119.8(4) . .
F3 C30 C31 120.1(4) . .
C31 C30 C29 120.1(4) . .
F2 C31 C30 119.9(4) . .
F2 C31 C32 120.6(4) . .
C30 C31 C32 119.5(4) . .
F1 C32 C27 119.7(4) . .
F1 C32 C31 117.8(4) . .
C31 C32 C27 122.6(4) . .
C34 C33 C10 122.3(4) . .
C34 C33 C38 115.8(4) . .
C38 C33 C10 121.8(4) . .
F10 C34 C33 119.4(4) . .
F10 C34 C35 117.3(4) . .
C35 C34 C33 123.2(4) . .
F9 C35 C34 121.3(4) . .
F9 C35 C36 119.7(4) . .
C34 C35 C36 119.0(4) . .
F8 C36 C35 119.5(4) . .
F8 C36 C37 120.2(4) . .
C37 C36 C35 120.3(4) . .
F7 C37 C36 120.2(4) . .
F7 C37 C38 120.7(4) . .
C36 C37 C38 119.1(4) . .
F6 C38 C33 119.1(4) . .
F6 C38 C37 118.5(4) . .
C37 C38 C33 122.5(4) . .
C40 C39 C15 121.5(4) . .
C44 C39 C15 121.7(4) . .
C44 C39 C40 116.7(4) . .
F11 C40 C39 119.9(4) . .
F11 C40 C41 117.4(4) . .
C39 C40 C41 122.7(4) . .
F12 C41 C40 121.1(4) . .
F12 C41 C42 120.2(4) . .
C42 C41 C40 118.7(4) . .
F13 C42 C41 119.5(4) . .
F13 C42 C43 120.3(4) . .
C43 C42 C41 120.2(4) . .
F14 C43 C42 119.8(4) . .
F14 C43 C44 120.3(4) . .
C42 C43 C44 119.9(4) . .
F15 C44 C39 120.1(4) . .
F15 C44 C43 118.1(4) . .
C39 C44 C43 121.8(4) . .
N5 C45 H45 118.5 . .
N5 C45 C46 122.9(5) . .
C46 C45 H45 118.5 . .
C45 C46 H46 121.2 . .
C45 C46 C47 117.6(6) . .
C47 C46 H46 121.2 . .
C46 C47 H47 120.7 . .
C48 C47 C46 118.7(5) . .
C48 C47 H47 120.7 . .
C47 C48 H48 119.8 . .
C47 C48 C49 120.5(5) . .
C49 C48 H48 119.8 . .
N5 C49 C48 123.6(5) . .
N5 C49 H49 118.2 . .
C48 C49 H49 118.2 . .
N6 C50 H50 118.2 . .
N6 C50 C51 123.6(5) . .
C51 C50 H50 118.2 . .
C50 C51 H51 120.4 . .
C52 C51 C50 119.1(6) . .
C52 C51 H51 120.4 . .
C51 C52 H52 120.9 . .
C53 C52 C51 118.1(5) . .
C53 C52 H52 120.9 . .
C52 C53 H53 119.9 . .
C52 C53 C54 120.3(6) . .
C54 C53 H53 119.9 . .
N6 C54 C53 123.3(5) . .
N6 C54 H54 118.3 . .
C53 C54 H54 118.3 . .
N7 C55 C12 104.4(4) . .
N7 C55 H55A 110.9 . .
N7 C55 H55B 110.9 . .
C12 C55 H55A 110.9 . .
C12 C55 H55B 110.9 . .
H55A C55 H55B 108.9 . .
N7 C56 C13 103.7(4) . .
N7 C56 H56A 111.0 . .
N7 C56 H56B 111.0 . .
C13 C56 H56A 111.0 . .
C13 C56 H56B 111.0 . .
H56A C56 H56B 109.0 . .
N7 C57 H57A 109.5 . .
N7 C57 H57B 109.5 . .
N7 C57 H57C 109.5 . .
H57A C57 H57B 109.5 . .
H57A C57 H57C 109.5 . .
H57B C57 H57C 109.5 . .
N8 Ni2 N8 180.0 3_565 .
N8 Ni2 N9 89.62(12) 3_565 3_565
N8 Ni2 N9 89.62(12) . .
N8 Ni2 N9 90.38(12) . 3_565
N8 Ni2 N9 90.38(12) 3_565 .
N8 Ni2 N10 90.23(13) 3_565 3_565
N8 Ni2 N10 90.24(13) . .
N8 Ni2 N10 89.77(13) . 3_565
N8 Ni2 N10 89.77(13) 3_565 .
N9 Ni2 N9 180.0 3_565 .
N9 Ni2 N10 89.70(13) . .
N9 Ni2 N10 90.30(13) . 3_565
N9 Ni2 N10 89.70(13) 3_565 3_565
N9 Ni2 N10 90.30(13) 3_565 .
N10 Ni2 N10 180.0 3_565 .
C58 N8 Ni2 125.5(3) . .
C61 N8 Ni2 126.6(2) . .
C61 N8 C58 107.9(3) . .
C63 N9 Ni2 126.5(3) . .
C66 N9 Ni2 126.1(3) . .
C66 N9 C63 107.4(3) . .
C83 N10 Ni2 121.6(3) . .
C83 N10 C87 117.1(4) . .
C87 N10 Ni2 121.4(3) . .
C68 N11 H11 110.7 . .
C68 N11 C70 111.0(13) . .
C69 N11 H11 110.7 . .
C69 N11 C68 103.3(9) . .
C69 N11 C70 110.2(13) . .
C70 N11 H11 110.7 . .
N8 C58 C59 110.3(3) . .
N8 C58 C67 125.5(3) . 3_565
C67 C58 C59 124.2(4) 3_565 .
C58 C59 H59 111.0 . .
C58 C59 C69 112.8(5) . .
C60 C59 C58 105.4(3) . .
C60 C59 H59 111.0 . .
C60 C59 C69 105.3(5) . .
C69 C59 H59 111.0 . .
C59 C60 H60 112.4 . .
C59 C60 C61 105.6(4) . .
C59 C60 C68 103.7(5) . .
C61 C60 H60 112.4 . .
C61 C60 C68 109.8(5) . .
C68 C60 H60 112.4 . .
N8 C61 C60 110.7(3) . .
N8 C61 C62 125.4(3) . .
C62 C61 C60 123.9(4) . .
C61 C62 C63 127.0(4) . .
C61 C62 C71 115.9(3) . .
C63 C62 C71 117.0(4) . .
N9 C63 C62 124.9(4) . .
N9 C63 C64 109.6(3) . .
C62 C63 C64 125.5(4) . .
C63 C64 H64 126.8 . .
C65 C64 C63 106.3(4) . .
C65 C64 H64 126.8 . .
C64 C65 H65 126.5 . .
C64 C65 C66 106.9(3) . .
C66 C65 H65 126.5 . .
N9 C66 C65 109.7(3) . .
N9 C66 C67 124.8(4) . .
C67 C66 C65 125.5(4) . .
C58 C67 C77 115.1(3) 3_565 .
C66 C67 C58 127.7(3) . 3_565
C66 C67 C77 117.2(3) . .
N11 C68 C60 102.9(9) . .
N11 C68 H68A 111.2 . .
N11 C68 H68B 111.2 . .
C60 C68 H68A 111.2 . .
C60 C68 H68B 111.2 . .
H68A C68 H68B 109.1 . .
N11 C69 C59 104.2(8) . .
N11 C69 H69A 110.9 . .
N11 C69 H69B 110.9 . .
C59 C69 H69A 110.9 . .
C59 C69 H69B 110.9 . .
H69A C69 H69B 108.9 . .
N11 C70 H70A 109.5 . .
N11 C70 H70B 109.5 . .
N11 C70 H70C 109.5 . .
H70A C70 H70B 109.5 . .
H70A C70 H70C 109.5 . .
H70B C70 H70C 109.5 . .
C72 C71 C62 121.2(4) . .
C76 C71 C62 122.7(4) . .
C76 C71 C72 115.9(4) . .
F30 C72 C71 119.7(4) . .
F30 C72 C73 118.1(4) . .
C73 C72 C71 122.2(4) . .
F29 C73 C72 120.3(4) . .
F29 C73 C74 120.1(4) . .
C74 C73 C72 119.6(5) . .
F28 C74 C73 119.8(4) . .
F28 C74 C75 119.9(4) . .
C73 C74 C75 120.3(4) . .
F27 C75 C74 120.0(4) . .
F27 C75 C76 120.2(4) . .
C74 C75 C76 119.8(4) . .
F26 C76 C71 119.1(4) . .
F26 C76 C75 118.7(4) . .
C75 C76 C71 122.2(4) . .
C78 C77 C67 122.8(4) . .
C78 C77 C82 116.4(4) . .
C82 C77 C67 120.8(4) . .
F21 C78 C77 119.5(4) . .
F21 C78 C79 118.0(4) . .
C77 C78 C79 122.5(4) . .
F22 C79 C78 120.7(5) . .
F22 C79 C80 120.5(4) . .
C80 C79 C78 118.8(4) . .
F23 C80 C79 119.8(5) . .
F23 C80 C81 120.3(5) . .
C81 C80 C79 119.9(4) . .
F24 C81 C80 119.2(4) . .
F24 C81 C82 120.7(5) . .
C80 C81 C82 120.1(5) . .
F25 C82 C77 120.1(4) . .
F25 C82 C81 117.6(4) . .
C81 C82 C77 122.3(4) . .
N10 C83 H83 118.1 . .
N10 C83 C84 123.9(5) . .
C84 C83 H83 118.1 . .
C83 C84 H84 120.3 . .
C85 C84 C83 119.4(6) . .
C85 C84 H84 120.3 . .
C84 C85 H85 121.5 . .
C84 C85 C86 117.1(5) . .
C86 C85 H85 121.5 . .
C85 C86 H86 119.8 . .
C87 C86 C85 120.5(6) . .
C87 C86 H86 119.8 . .
N10 C87 C86 122.0(6) . .
N10 C87 H87 119.0 . .
C86 C87 H87 119.0 . .
C99 C98 H98 120.0 . .
C99 C98 N14 120.0 . .
N14 C98 H98 120.0 . .
C98 C99 H99 120.0 . .
C100 C99 C98 120.0 . .
C100 C99 H99 120.0 . .
C99 C100 H100 120.0 . .
C101 C100 C99 120.0 . .
C101 C100 H100 120.0 . .
C100 C101 H101 120.0 . .
C100 C101 C102 120.0 . .
C102 C101 H101 120.0 . .
C101 C102 H102 120.0 . .
N14 C102 C101 120.0 . .
N14 C102 H102 120.0 . .
C102 N14 C98 120.0 . .
C88 N12 C92 117.7(9) . .
N12 C88 H88 118.3 . .
N12 C88 C89 123.4(10) . .
C89 C88 H88 118.3 . .
C88 C89 H89 121.0 . .
C90 C89 C88 118.1(10) . .
C90 C89 H89 121.0 . .
C89 C90 H90 121.0 . .
C91 C90 C89 118.0(9) . .
C91 C90 H90 121.0 . .
C90 C91 H91 119.8 . .
C90 C91 C92 120.4(11) . .
C92 C91 H91 119.8 . .
N12 C92 C91 122.4(11) . .
N12 C92 H92 118.8 . .
C91 C92 H92 118.8 . .
C97 N13 C93 116.2(8) . .
N13 C93 H93 118.5 . .
N13 C93 C94 123.0(8) . .
C94 C93 H93 118.5 . .
C93 C94 H94 120.7 . .
C93 C94 C95 118.6(9) . .
C95 C94 H94 120.7 . .
C94 C95 H95 120.6 . .
C96 C95 C94 118.8(9) . .
C96 C95 H95 120.6 . .
C95 C96 H96 120.0 . .
C97 C96 C95 120.0(8) . .
C97 C96 H96 120.0 . .
N13 C97 H97 118.3 . .
C96 C97 N13 123.4(8) . .
C96 C97 H97 118.3 . .

loop_
_geom_bond_atom_site_label_1
_geom_bond_atom_site_label_2
_geom_bond_distance
_geom_bond_site_symmetry_2
Ni1 N1 2.059(4) .
Ni1 N2 2.096(4) .
Ni1 N3 2.049(3) .
Ni1 N4 2.043(3) .
Ni1 N5 2.185(3) .
Ni1 N6 2.199(3) .
F1 C32 1.340(5) .
F2 C31 1.341(5) .
F3 C30 1.335(5) .
F4 C29 1.336(5) .
F5 C28 1.323(5) .
F6 C38 1.331(5) .
F7 C37 1.337(5) .
F8 C36 1.335(6) .
F9 C35 1.344(6) .
F10 C34 1.347(5) .
F11 C40 1.344(5) .
F12 C41 1.320(5) .
F13 C42 1.337(5) .
F14 C43 1.341(5) .
F15 C44 1.332(5) .
F16 C22 1.344(6) .
F17 C23 1.354(7) .
F18 C24 1.333(6) .
F19 C25 1.339(7) .
F20 C26 1.335(6) .
N1 C1 1.374(6) .
N1 C4 1.365(5) .
N2 C11 1.363(6) .
N2 C14 1.349(5) .
N3 C6 1.378(5) .
N3 C9 1.359(6) .
N4 C16 1.355(5) .
N4 C19 1.375(6) .
N5 C45 1.362(7) .
N5 C49 1.313(6) .
N6 C50 1.354(7) .
N6 C54 1.315(6) .
N7 H7 0.9800 .
N7 C55 1.460(6) .
N7 C56 1.460(7) .
N7 C57 1.448(7) .
C1 C2 1.434(6) .
C1 C20 1.406(6) .
C2 H2 0.9300 .
C2 C3 1.356(6) .
C3 H3 0.9300 .
C3 C4 1.435(6) .
C4 C5 1.414(6) .
C5 C6 1.386(6) .
C5 C27 1.488(6) .
C6 C7 1.461(6) .
C7 H7A 0.9300 .
C7 C8 1.351(7) .
C8 H8 0.9300 .
C8 C9 1.444(6) .
C9 C10 1.404(6) .
C10 C11 1.392(6) .
C10 C33 1.493(6) .
C11 C12 1.509(6) .
C12 H12 0.9800 .
C12 C13 1.518(6) .
C12 C55 1.542(7) .
C13 H13 0.9800 .
C13 C14 1.506(6) .
C13 C56 1.548(7) .
C14 C15 1.393(6) .
C15 C16 1.417(6) .
C15 C39 1.491(6) .
C16 C17 1.438(6) .
C17 H17 0.9300 .
C17 C18 1.351(7) .
C18 H18 0.9300 .
C18 C19 1.437(6) .
C19 C20 1.385(6) .
C20 C21 1.499(6) .
C21 C22 1.391(7) .
C21 C26 1.379(7) .
C22 C23 1.375(7) .
C23 C24 1.377(9) .
C24 C25 1.364(9) .
C25 C26 1.378(7) .
C27 C28 1.400(6) .
C27 C32 1.397(6) .
C28 C29 1.387(6) .
C29 C30 1.376(7) .
C30 C31 1.373(7) .
C31 C32 1.382(6) .
C33 C34 1.383(6) .
C33 C38 1.394(6) .
C34 C35 1.373(7) .
C35 C36 1.378(7) .
C36 C37 1.375(7) .
C37 C38 1.381(6) .
C39 C40 1.386(6) .
C39 C44 1.384(6) .
C40 C41 1.390(6) .
C41 C42 1.382(7) .
C42 C43 1.372(7) .
C43 C44 1.389(6) .
C45 H45 0.9300 .
C45 C46 1.387(8) .
C46 H46 0.9300 .
C46 C47 1.411(9) .
C47 H47 0.9300 .
C47 C48 1.326(9) .
C48 H48 0.9300 .
C48 C49 1.382(7) .
C49 H49 0.9300 .
C50 H50 0.9300 .
C50 C51 1.384(8) .
C51 H51 0.9300 .
C51 C52 1.356(10) .
C52 H52 0.9300 .
C52 C53 1.342(10) .
C53 H53 0.9300 .
C53 C54 1.394(8) .
C54 H54 0.9300 .
C55 H55A 0.9700 .
C55 H55B 0.9700 .
C56 H56A 0.9700 .
C56 H56B 0.9700 .
C57 H57A 0.9600 .
C57 H57B 0.9600 .
C57 H57C 0.9600 .
Ni2 N8 2.065(3) 3_565
Ni2 N8 2.065(3) .
Ni2 N9 2.069(3) 3_565
Ni2 N9 2.069(3) .
Ni2 N10 2.200(4) .
Ni2 N10 2.199(4) 3_565
F21 C78 1.339(6) .
F22 C79 1.331(6) .
F23 C80 1.336(5) .
F24 C81 1.347(6) .
F25 C82 1.339(6) .
F26 C76 1.339(5) .
F27 C75 1.335(5) .
F28 C74 1.341(5) .
F29 C73 1.346(6) .
F30 C72 1.334(6) .
N8 C58 1.363(5) .
N8 C61 1.358(5) .
N9 C63 1.364(5) .
N9 C66 1.364(5) .
N10 C83 1.317(6) .
N10 C87 1.341(7) .
N11 H11 0.9800 .
N11 C68 1.462(15) .
N11 C69 1.462(16) .
N11 C70 1.49(2) .
C58 C59 1.465(6) .
C58 C67 1.401(6) 3_565
C59 H59 0.9800 .
C59 C60 1.418(6) .
C59 C69 1.729(13) .
C60 H60 0.9800 .
C60 C61 1.457(6) .
C60 C68 1.750(14) .
C61 C62 1.395(6) .
C62 C63 1.403(6) .
C62 C71 1.503(5) .
C63 C64 1.454(6) .
C64 H64 0.9300 .
C64 C65 1.370(6) .
C65 H65 0.9300 .
C65 C66 1.443(6) .
C66 C67 1.392(6) .
C67 C58 1.400(6) 3_565
C67 C77 1.503(5) .
C68 H68A 0.9700 .
C68 H68B 0.9700 .
C69 H69A 0.9700 .
C69 H69B 0.9700 .
C70 H70A 0.9600 .
C70 H70B 0.9600 .
C70 H70C 0.9600 .
C71 C72 1.395(7) .
C71 C76 1.393(6) .
C72 C73 1.377(7) .
C73 C74 1.364(7) .
C74 C75 1.368(7) .
C75 C76 1.373(6) .
C77 C78 1.373(6) .
C77 C82 1.382(6) .
C78 C79 1.390(6) .
C79 C80 1.384(8) .
C80 C81 1.354(8) .
C81 C82 1.377(7) .
C83 H83 0.9300 .
C83 C84 1.378(8) .
C84 H84 0.9300 .
C84 C85 1.358(9) .
C85 H85 0.9300 .
C85 C86 1.382(10) .
C86 H86 0.9300 .
C86 C87 1.369(9) .
C87 H87 0.9300 .
C98 H98 0.9300 .
C98 C99 1.3900 .
C98 N14 1.3900 .
C99 H99 0.9300 .
C99 C100 1.3900 .
C100 H100 0.9300 .
C100 C101 1.3900 .
C101 H101 0.9300 .
C101 C102 1.3900 .
C102 H102 0.9300 .
C102 N14 1.3900 .
N12 C88 1.307(12) .
N12 C92 1.325(13) .
C88 H88 0.9300 .
C88 C89 1.400(13) .
C89 H89 0.9300 .
C89 C90 1.396(16) .
C90 H90 0.9300 .
C90 C91 1.334(16) .
C91 H91 0.9300 .
C91 C92 1.394(15) .
C92 H92 0.9300 .
N13 C93 1.348(11) .
N13 C97 1.345(10) .
C93 H93 0.9300 .
C93 C94 1.352(13) .
C94 H94 0.9300 .
C94 C95 1.385(14) .
C95 H95 0.9300 .
C95 C96 1.344(13) .
C96 H96 0.9300 .
C96 C97 1.338(12) .
C97 H97 0.9300 .
